data_1538526
loop_
_publ_author_name
'Ribes, M.'
'Maurin, M.'

_publ_section_title
;
 Etude radiochristallographique des thiogermanates de baryum
;
_journal_name_full 'Revue de Chimie Minerale'
_journal_page_first 75
_journal_page_last 86
_journal_volume 7
_journal_year 1970
_chemical_formula_sum 'Ba2 Ge S4'
_space_group_IT_number 62
_symmetry_space_group_name_Hall '-P 2ac 2n'
_symmetry_space_group_name_H-M 'P n m a'
_cell_angle_alpha 90
_cell_angle_beta 90
_cell_angle_gamma 90
_cell_formula_units_Z 4
_cell_length_a 8.959
_cell_length_b 6.885
_cell_length_c 12.218
_cell_volume 753.639
_citation_journal_id_ASTM RVCMA8
_cod_data_source_file Ribes_RVCMA8_1970_708.cif
_cod_data_source_block Ba2Ge1S4
_cod_original_cell_volume 753.6394
_cod_original_formula_sum 'Ba2 Ge1 S4'
_cod_database_code 1538526

loop_
_symmetry_equiv_pos_as_xyz
x,y,z
-x+1/2,-y,z+1/2
x+1/2,-y+1/2,-z+1/2
-x,y+1/2,-z
-x,-y,-z
x-1/2,y,-z-1/2
-x-1/2,y-1/2,z-1/2
x,-y-1/2,z

loop_
_atom_site_label
_atom_site_type_symbol
_atom_site_fract_x
_atom_site_fract_y
_atom_site_fract_z
_atom_site_occupancy
_atom_site_U_iso_or_equiv
Ba2 Ba+2 -0.023 0.25 -0.33 1 0.0
Ba1 Ba+2 0.627 0.25 0.416 1 0.0
S3 S-2 0.344 -0.032 0.37 1 0.0
S2 S-2 0.329 0.25 0.587 1 0.0
Ge1 Ge+4 0.218 0.25 0.431 1 0.0
S1 S-2 -0.026 0.25 0.404 1 0.0
